data_4135274
loop_
_publ_author_name
'Yang, Sheng-Yi'
'Wang, Ya-Kun'
'Peng, Chen-Chen'
'Wu, Zheng-Guang'
'Yuan, Shuai'
'Yu, You-Jun'
'Li, Hao'
'Wang, Tong-Tong'
'Li, Hong-Cheng'
'Zheng, You-Xuan'
'Jiang, Zuo-Quan'
'Liao, Liang-Sheng'

_publ_section_title
;
 Circularly Polarized Thermally Activated Delayed Fluorescence Emitters in
 Through-Space Charge Transfer on Asymmetric Spiro Skeletons.
;
_journal_issue 41
_journal_name_full 'Journal of the American Chemical Society'
_journal_page_first 17756
_journal_page_last 17765
_journal_paper_doi 10.1021/jacs.0c08980
_journal_volume 142
_journal_year 2020
_chemical_absolute_configuration rmad
_chemical_formula_moiety 'C H Cl3, C52 H32 N4 O'
_chemical_formula_sum 'C53 H33 Cl3 N4 O'
_chemical_formula_weight 848.18
_space_group_crystal_system triclinic
_space_group_IT_number 1
_space_group_name_Hall 'P 1'
_space_group_name_H-M_alt 'P 1'
_atom_sites_solution_hydrogens geom
_atom_sites_solution_primary dual
_audit_creation_date 2020-07-15
_audit_creation_method
;
Olex2 1.2
(compiled 2018.05.29 svn.r3508 for OlexSys, GUI svn.r5506)
;
_cell_angle_alpha 70.1480(10)
_cell_angle_beta 70.7690(10)
_cell_angle_gamma 84.1110(10)
_cell_formula_units_Z 2
_cell_length_a 11.0288(2)
_cell_length_b 14.2907(3)
_cell_length_c 14.7740(3)
_cell_measurement_reflns_used 9726
_cell_measurement_temperature 170
_cell_measurement_theta_max 74.64
_cell_measurement_theta_min 3.29
_cell_volume 2067.82(7)
_computing_cell_refinement 'SAINT V8.40A (?, 2016)'
_computing_data_reduction 'SAINT V8.40A (?, 2016)'
_computing_molecular_graphics 'Olex2 (Dolomanov et al., 2009)'
_computing_publication_material 'Olex2 (Dolomanov et al., 2009)'
_computing_structure_refinement 'ShelXL (Sheldrick, 2015)'
_computing_structure_solution 'XT (Sheldrick, 2015)'
_diffrn_ambient_temperature 170.0
_diffrn_measured_fraction_theta_full 0.969
_diffrn_measured_fraction_theta_max 0.960
_diffrn_measurement_device_type 'D8 VENTURE'
_diffrn_measurement_method '\f and \w scans'
_diffrn_radiation_type CuK\a
_diffrn_radiation_wavelength 1.54178
_diffrn_reflns_av_R_equivalents 0.0660
_diffrn_reflns_av_unetI/netI 0.0797
_diffrn_reflns_Laue_measured_fraction_full 0.969
_diffrn_reflns_Laue_measured_fraction_max 0.960
_diffrn_reflns_limit_h_max 13
_diffrn_reflns_limit_h_min -13
_diffrn_reflns_limit_k_max 17
_diffrn_reflns_limit_k_min -17
_diffrn_reflns_limit_l_max 18
_diffrn_reflns_limit_l_min -18
_diffrn_reflns_number 27570
_diffrn_reflns_point_group_measured_fraction_full 0.818
_diffrn_reflns_point_group_measured_fraction_max 0.801
_diffrn_reflns_theta_full 67.679
_diffrn_reflns_theta_max 74.664
_diffrn_reflns_theta_min 3.288
_diffrn_standards_number 0
_exptl_absorpt_coefficient_mu 2.370
_exptl_absorpt_correction_T_max 0.7538
_exptl_absorpt_correction_T_min 0.4153
_exptl_absorpt_correction_type multi-scan
_exptl_absorpt_process_details
'SADABS-2016/2 (Bruker,2016/2) was used for absorption correction. wR2(int) was 0.1762 before and 0.0771 after correction. The Ratio of minimum to maximum transmission is 0.5509. The \l/2 correction factor is Not present.'
_exptl_crystal_colour colourless
_exptl_crystal_colour_primary colourless
_exptl_crystal_density_diffrn 1.362
_exptl_crystal_description block
_exptl_crystal_F_000 876
_exptl_crystal_size_max 0.15
_exptl_crystal_size_mid 0.12
_exptl_crystal_size_min 0.08
_refine_diff_density_max 0.332
_refine_diff_density_min -0.371
_refine_diff_density_rms 0.058
_refine_ls_abs_structure_details
;
 Flack x determined using 3379 quotients [(I+)-(I-)]/[(I+)+(I-)]
 (Parsons, Flack and Wagner, Acta Cryst. B69 (2013) 249-259).
;
_refine_ls_abs_structure_Flack 0.048(14)
_refine_ls_extinction_method none
_refine_ls_goodness_of_fit_ref 1.005
_refine_ls_hydrogen_treatment constr
_refine_ls_matrix_type full
_refine_ls_number_parameters 1126
_refine_ls_number_reflns 13584
_refine_ls_number_restraints 1294
_refine_ls_restrained_S_all 0.976
_refine_ls_R_factor_all 0.0743
_refine_ls_R_factor_gt 0.0578
_refine_ls_shift/su_max 0.000
_refine_ls_shift/su_mean 0.000
_refine_ls_structure_factor_coef Fsqd
_refine_ls_weighting_details 'w=1/[\s^2^(Fo^2^)+(0.0836P)^2^+0.5878P] where P=(Fo^2^+2Fc^2^)/3'
_refine_ls_weighting_scheme calc
_refine_ls_wR_factor_gt 0.1430
_refine_ls_wR_factor_ref 0.1605
_reflns_Friedel_coverage 0.667
_reflns_Friedel_fraction_full 0.668
_reflns_Friedel_fraction_max 0.641
_reflns_number_gt 11442
_reflns_number_total 13584
_reflns_threshold_expression 'I > 2\s(I)'
_cod_data_source_file ja0c08980_si_006.cif
_cod_data_source_block 0715sfot2_0m
_cod_depositor_comments 'Adding full bibliography for 4135274--4135279.cif.'
_cod_database_code 4135274
_shelx_shelxl_version_number 2018/3
_shelx_space_group_comment
;
The symmetry employed for this shelxl refinement is uniquely defined
by the following loop, which should always be used as a source of
symmetry information in preference to the above space-group names.
They are only intended as comments.
;
_shelx_estimated_absorpt_t_max 0.833
_shelx_estimated_absorpt_t_min 0.718
_olex2_refinement_description
;
1. Fixed Uiso
 At 1.2 times of:
  All C(H) groups, All C(H,H) groups
2. Restrained distances
 Cl1A-C53 \\sim Cl5-C53 \\sim Cl0A-C53 \\sim Cl6-C53 \\sim Cl4-C53 \\sim
Cl2A-C53
 with sigma of 0.02
3. Rigid bond restraints
 All non-hydrogen atoms
 with sigma for 1-2 distances of 0.01 and sigma for 1-3 distances of 0.01
4. Uiso/Uaniso restraints and constraints
All non-hydrogen atoms have similar U: within 2A with sigma of 0.04 and sigma
for terminal atoms of 0.08
Uanis(Cl4) \\sim Ueq, Uanis(Cl0A) \\sim Ueq, Uanis(Cl6) \\sim Ueq, Uanis(Cl1A)
\\sim Ueq, Uanis(Cl5) \\sim Ueq: with sigma of 0.005 and sigma for terminal
atoms of 0.01
5. Others
 Fixed Sof: Cl6(0.75) Cl5(0.75) Cl4(0.75) H53(0.75) H53A(0.25) Cl1A(0.25)
 Cl2A(0.25) Cl0A(0.25)
6.a Ternary CH refined with riding coordinates:
 C106(H106), C53(H53), C53(H53A)
6.b Aromatic/amide H refined with riding coordinates:
 C40(H40), C74(H74), C70(H70), C71(H71), C46(H46), C6(H6), C98(H98), C78(H78),
 C39(H39), C19(H19), C48(H48), C80(H80), C26(H26), C21(H21), C73(H73), C95(H95),
  C57(H57), C25(H25), C96(H96), C79(H79), C90(H90), C91(H91), C24(H24),
 C59(H59), C89(H89), C13(H13), C2(H2), C38(H38), C85(H85), C45(H45), C43(H43),
 C15(H15), C32(H32), C33(H33), C12(H12), C3(H3), C31(H31), C1(H1), C67(H67),
 C34(H34), C51(H51), C55(H55), C58(H58), C18(H18), C84(H84), C44(H44), C97(H97),
  C14(H14), C50(H50), C105(H105), C4(H4), C83(H83), C56(H56), C82(H82),
 C22(H22), C68(H68), C11(H11), C49(H49), C66(H66), C104(H104), C102(H102),
 C65(H65), C103(H103), C64(H64)
;
_olex2_submission_special_instructions 'No special instructions were received'

loop_
_space_group_symop_operation_xyz
'x, y, z'

loop_
_atom_site_label
_atom_site_type_symbol
_atom_site_fract_x
_atom_site_fract_y
_atom_site_fract_z
_atom_site_U_iso_or_equiv
_atom_site_adp_type
_atom_site_occupancy
_atom_site_site_symmetry_order
_atom_site_calc_flag
_atom_site_refinement_flags_posn
_atom_site_refinement_flags_adp
_atom_site_refinement_flags_occupancy
_atom_site_disorder_assembly
_atom_site_disorder_group
Cl3 Cl 0.17603(18) 0.67653(15) 0.09975(16) 0.0697(5) Uani 1 1 d . U . . .
Cl6 Cl 0.7885(3) 0.3353(3) -0.0626(3) 0.0593(8) Uani 0.75 1 d D U P A 1
Cl1 Cl -0.0757(2) 0.76174(18) 0.1348(2) 0.0866(7) Uani 1 1 d . U . . .
Cl2 Cl -0.0428(3) 0.55492(16) 0.1480(2) 0.0895(7) Uani 1 1 d . U . . .
Cl5 Cl 0.9169(4) 0.1783(2) -0.1244(3) 0.0859(9) Uani 0.75 1 d D U P A 1
O1 O 0.3036(3) 0.5615(2) -0.0966(3) 0.0377(8) Uani 1 1 d . U . . .
O2 O 0.8774(3) 0.1393(3) 0.1314(3) 0.0345(7) Uani 1 1 d . U . . .
N7 N 0.7013(4) 0.3402(3) -0.3096(3) 0.0310(8) Uani 1 1 d . U . . .
N009 N 0.6431(4) 0.2279(3) 0.1837(3) 0.0274(7) Uani 1 1 d . U . . .
N6 N 0.7065(4) 0.4876(3) -0.4482(3) 0.0322(8) Uani 1 1 d . U . . .
N1 N 0.2741(4) 0.6800(3) 0.3088(3) 0.0329(8) Uani 1 1 d . U . . .
Cl4 Cl 1.0392(6) 0.3727(6) -0.2207(4) 0.154(3) Uani 0.75 1 d D U P A 1
N3 N 0.4404(4) 0.5627(3) 0.3251(3) 0.0310(8) Uani 1 1 d . U . . .
N4 N 0.3266(4) 0.7680(3) -0.1708(3) 0.0308(8) Uani 1 1 d . U . . .
N2 N 0.2482(4) 0.5476(3) 0.4629(3) 0.0345(8) Uani 1 1 d . U . . .
N5 N 0.5193(4) 0.4447(3) -0.3047(3) 0.0300(8) Uani 1 1 d . U . . .
C47 C 0.7457(4) 0.2546(3) 0.2083(4) 0.0299(9) Uani 1 1 d . U . . .
C27 C 0.2176(4) 0.0233(3) 0.3055(3) 0.0285(9) Uani 1 1 d . U . . .
C92 C 0.4233(5) 0.6060(3) -0.1304(3) 0.0291(9) Uani 1 1 d . U . . .
C94 C 0.3263(4) 0.8658(3) -0.1677(3) 0.0251(8) Uani 1 1 d . U . . .
C69 C 0.4708(5) 0.7044(3) 0.1714(3) 0.0278(9) Uani 1 1 d . U . . .
C72 C 0.6201(4) 0.8209(3) -0.0226(3) 0.0274(9) Uani 1 1 d . U . . .
C40 C 0.5474(4) -0.0168(3) 0.1935(3) 0.0264(8) Uani 1 1 d . U . . .
H40 H 0.471978 -0.053648 0.209327 0.032 Uiso 1 1 calc R . . . .
C28 C 0.3033(4) 0.0823(3) 0.2145(3) 0.0255(8) Uani 1 1 d . U . . .
C35 C 0.5361(4) 0.0786(3) 0.2015(3) 0.0257(8) Uani 1 1 d . U . . .
C74 C 0.5940(5) 0.6746(3) 0.1259(3) 0.0312(9) Uani 1 1 d . U . . .
H74 H 0.627545 0.614341 0.160717 0.037 Uiso 1 1 calc R . . . .
C70 C 0.4228(5) 0.7929(3) 0.1182(3) 0.0281(9) Uani 1 1 d . U . . .
H70 H 0.339148 0.814042 0.148216 0.034 Uiso 1 1 calc R . . . .
C71 C 0.4957(5) 0.8502(3) 0.0222(3) 0.0306(9) Uani 1 1 d . U . . .
H71 H 0.461346 0.909596 -0.013420 0.037 Uiso 1 1 calc R . . . .
C23 C 0.2882(4) 0.0920(3) 0.1225(3) 0.0286(9) Uani 1 1 d . U . . .
C99 C 0.4434(4) 0.9148(3) -0.1982(3) 0.0243(8) Uani 1 1 d . U . . .
C46 C 0.3138(4) 0.2992(3) 0.1795(3) 0.0283(9) Uani 1 1 d . U . . .
H46 H 0.234885 0.267965 0.192805 0.034 Uiso 1 1 calc R . . . .
C6 C 0.9419(5) 0.2866(4) -0.4227(4) 0.0391(11) Uani 1 1 d . U . . .
H6 H 0.895641 0.239906 -0.360060 0.047 Uiso 1 1 calc R . . . .
C93 C 0.4363(4) 0.7095(3) -0.1667(3) 0.0247(8) Uani 1 1 d . U . . .
C30 C 0.3583(4) 0.0937(3) 0.3532(3) 0.0276(9) Uani 1 1 d . U . . .
C62 C 0.2065(5) 0.6284(4) 0.4039(3) 0.0306(9) Uani 1 1 d . U . . .
C010 C 0.2502(4) 0.0315(3) 0.3912(4) 0.0293(9) Uani 1 1 d . U . . .
C98 C 0.4424(5) 1.0107(3) -0.1933(3) 0.0281(9) Uani 1 1 d . U . . .
H98 H 0.521692 1.044740 -0.214715 0.034 Uiso 1 1 calc R . . . .
C8 C 0.7592(5) 0.4040(3) -0.4022(4) 0.0305(9) Uani 1 1 d . U . . .
C41 C 0.4196(4) 0.2404(3) 0.1931(3) 0.0253(8) Uani 1 1 d . U . . .
C78 C 0.8770(5) 1.0030(4) -0.3061(4) 0.0359(10) Uani 1 1 d . U . . .
H78 H 0.934625 1.043432 -0.367645 0.043 Uiso 1 1 calc R . . . .
C37 C 0.7672(4) 0.0874(3) 0.1517(3) 0.0268(8) Uani 1 1 d . U . . .
C20 C 0.3681(5) 0.1606(3) 0.0220(3) 0.0275(9) Uani 1 1 d . U . . .
C61 C 0.3916(5) 0.6446(3) 0.2740(3) 0.0280(9) Uani 1 1 d . U . . .
C88 C 0.5563(4) 0.7525(3) -0.1956(3) 0.0243(8) Uani 1 1 d . U . . .
C7 C 0.8886(5) 0.3785(4) -0.4591(4) 0.0306(9) Uani 1 1 d . U . . .
C52 C 0.8622(4) 0.2057(4) 0.1834(3) 0.0310(9) Uani 1 1 d . U . . .
C76 C 0.6820(4) 0.9026(3) -0.2150(3) 0.0246(8) Uani 1 1 d . U . . .
C87 C 0.5712(4) 0.8655(3) -0.2367(3) 0.0245(8) Uani 1 1 d . U . . .
C39 C 0.6670(5) -0.0586(3) 0.1629(4) 0.0306(9) Uani 1 1 d . U . . .
H39 H 0.673420 -0.122708 0.155664 0.037 Uiso 1 1 calc R . . . .
C42 C 0.5352(4) 0.2864(3) 0.1733(3) 0.0251(8) Uani 1 1 d . U . . .
C19 C 0.4940(5) 0.1419(3) -0.0254(4) 0.0299(9) Uani 1 1 d . U . . .
H19 H 0.533952 0.084043 0.007043 0.036 Uiso 1 1 calc R . . . .
C16 C 0.5800(5) 0.3633(3) -0.2651(3) 0.0297(9) Uani 1 1 d . U . . .
C36 C 0.6482(4) 0.1311(3) 0.1791(3) 0.0256(8) Uani 1 1 d . U . . .
C48 C 0.7329(5) 0.3199(4) 0.2622(4) 0.0341(10) Uani 1 1 d . U . . .
H48 H 0.653523 0.352292 0.281035 0.041 Uiso 1 1 calc R . . . .
C60 C 0.3638(5) 0.5169(3) 0.4196(3) 0.0299(9) Uani 1 1 d . U . . .
C100 C 0.2191(4) 0.7222(4) -0.1715(4) 0.0321(9) Uani 1 1 d . U . . .
C80 C 0.8136(5) 0.9273(4) -0.1244(4) 0.0354(10) Uani 1 1 d . U . . .
H80 H 0.830432 0.916283 -0.062543 0.042 Uiso 1 1 calc R . . . .
C77 C 0.7693(4) 0.9599(3) -0.3061(3) 0.0288(9) Uani 1 1 d . U . . .
C29 C 0.4074(4) 0.1268(3) 0.2361(3) 0.0253(8) Uani 1 1 d . U . . .
C26 C 0.1198(5) -0.0306(4) 0.3058(4) 0.0380(11) Uani 1 1 d . U . . .
H26 H 0.063410 -0.071335 0.367847 0.046 Uiso 1 1 calc R . . . .
C21 C 0.3098(5) 0.2463(4) -0.0263(4) 0.0315(9) Uani 1 1 d . U . . .
H21 H 0.222547 0.259737 0.004396 0.038 Uiso 1 1 calc R . . . .
C73 C 0.6668(5) 0.7315(4) 0.0314(4) 0.0317(9) Uani 1 1 d . U . . .
H73 H 0.750456 0.710187 0.001798 0.038 Uiso 1 1 calc R . . . .
C95 C 0.2121(5) 0.9110(4) -0.1287(4) 0.0323(9) Uani 1 1 d . U . . .
H95 H 0.132801 0.876169 -0.104176 0.039 Uiso 1 1 calc R . . . .
C57 C 0.4894(6) 0.2474(4) 0.5991(4) 0.0450(12) Uani 1 1 d . U . . .
H57 H 0.516668 0.186854 0.638887 0.054 Uiso 1 1 calc R . . . .
C17 C 0.5068(5) 0.2928(3) -0.1665(3) 0.0283(9) Uani 1 1 d . U . . .
C25 C 0.1060(5) -0.0241(4) 0.2147(4) 0.0410(11) Uani 1 1 d . U . . .
H25 H 0.040311 -0.061550 0.213742 0.049 Uiso 1 1 calc R . . . .
C96 C 0.2138(5) 1.0065(4) -0.1255(4) 0.0346(10) Uani 1 1 d . U . . .
H96 H 0.135115 1.037271 -0.100581 0.041 Uiso 1 1 calc R . . . .
C75 C 0.7033(4) 0.8844(3) -0.1228(3) 0.0275(9) Uani 1 1 d . U . . .
C79 C 0.8983(5) 0.9854(4) -0.2145(4) 0.0383(11) Uani 1 1 d . U . . .
H79 H 0.971969 1.013610 -0.213351 0.046 Uiso 1 1 calc R . . . .
C90 C 0.6472(5) 0.5873(3) -0.1526(4) 0.0307(9) Uani 1 1 d . U . . .
H90 H 0.720112 0.546360 -0.148830 0.037 Uiso 1 1 calc R . . . .
C91 C 0.5274(5) 0.5445(3) -0.1238(4) 0.0320(9) Uani 1 1 d . U . . .
H91 H 0.516983 0.474214 -0.100025 0.038 Uiso 1 1 calc R . . . .
C24 C 0.1886(5) 0.0376(4) 0.1228(4) 0.0353(10) Uani 1 1 d . U . . .
H24 H 0.176803 0.042561 0.060422 0.042 Uiso 1 1 calc R . . . .
C86 C 0.6161(4) 0.9048(3) -0.3533(3) 0.0276(8) Uani 1 1 d . U . . .
C59 C 0.5372(5) 0.3960(4) 0.4538(3) 0.0344(10) Uani 1 1 d . U . . .
H59 H 0.597506 0.436978 0.394378 0.041 Uiso 1 1 calc R . . . .
C89 C 0.6603(5) 0.6901(3) -0.1869(4) 0.0299(9) Uani 1 1 d . U . . .
H89 H 0.742508 0.718645 -0.204948 0.036 Uiso 1 1 calc R . . . .
C13 C 0.3984(7) 0.7623(4) -0.5352(5) 0.0482(13) Uani 1 1 d . U . . .
H13 H 0.356078 0.818862 -0.567035 0.058 Uiso 1 1 calc R . . . .
C2 C 1.0782(6) 0.4211(5) -0.6062(4) 0.0432(12) Uani 1 1 d . U . . .
H2 H 1.124371 0.467340 -0.669223 0.052 Uiso 1 1 calc R . . . .
C38 C 0.7778(4) -0.0056(3) 0.1427(3) 0.0300(9) Uani 1 1 d . U . . .
H38 H 0.860009 -0.033987 0.122939 0.036 Uiso 1 1 calc R . . . .
C81 C 0.7286(5) 0.9620(3) -0.3911(4) 0.0321(9) Uani 1 1 d . U . . .
C85 C 0.5598(5) 0.8904(4) -0.4192(4) 0.0340(10) Uani 1 1 d . U . . .
H85 H 0.484419 0.850596 -0.393972 0.041 Uiso 1 1 calc R . . . .
C45 C 0.3211(5) 0.4026(4) 0.1468(4) 0.0349(10) Uani 1 1 d . U . . .
H45 H 0.248155 0.441632 0.138107 0.042 Uiso 1 1 calc R . . . .
C9 C 0.5866(5) 0.5046(3) -0.3957(3) 0.0290(9) Uani 1 1 d . U . . .
C43 C 0.5435(5) 0.3917(3) 0.1386(4) 0.0309(9) Uani 1 1 d . U . . .
H43 H 0.622621 0.423616 0.123459 0.037 Uiso 1 1 calc R . . . .
C15 C 0.4015(5) 0.6214(4) -0.3897(4) 0.0384(11) Uani 1 1 d . U . . .
H15 H 0.361214 0.581884 -0.321429 0.046 Uiso 1 1 calc R . . . .
C32 C 0.3471(6) 0.0776(4) 0.5214(4) 0.0394(11) Uani 1 1 d . U . . .
H32 H 0.379138 0.093283 0.566898 0.047 Uiso 1 1 calc R . . . .
C33 C 0.2418(6) 0.0159(4) 0.5593(4) 0.0420(12) Uani 1 1 d . U . . .
H33 H 0.201684 -0.010124 0.630530 0.050 Uiso 1 1 calc R . . . .
C12 C 0.5183(6) 0.7368(4) -0.5879(4) 0.0439(12) Uani 1 1 d . U . . .
H12 H 0.558514 0.776343 -0.656147 0.053 Uiso 1 1 calc R . . . .
C3 C 1.1315(5) 0.3298(5) -0.5696(5) 0.0446(12) Uani 1 1 d . U . . .
H3 H 1.214123 0.313269 -0.606830 0.053 Uiso 1 1 calc R . . . .
C31 C 0.4077(5) 0.1177(4) 0.4173(4) 0.0321(9) Uani 1 1 d . U . . .
H31 H 0.480751 0.160103 0.391254 0.039 Uiso 1 1 calc R . . . .
C1 C 0.9582(5) 0.4458(4) -0.5519(4) 0.0366(10) Uani 1 1 d . U . . .
H1 H 0.922906 0.508885 -0.577880 0.044 Uiso 1 1 calc R . . . .
C67 C -0.1133(6) 0.7554(5) 0.4245(6) 0.0528(14) Uani 1 1 d . U . . .
H67 H -0.157639 0.797921 0.380984 0.063 Uiso 1 1 calc R . . . .
C54 C 0.4098(5) 0.4237(4) 0.4816(3) 0.0325(9) Uani 1 1 d . U . . .
C10 C 0.5220(5) 0.5953(3) -0.4433(4) 0.0327(9) Uani 1 1 d . U . . .
C34 C 0.1934(5) -0.0088(4) 0.4948(4) 0.0372(11) Uani 1 1 d . U . . .
H34 H 0.121966 -0.052946 0.521465 0.045 Uiso 1 1 calc R . . . .
C101 C 0.2113(5) 0.6181(4) -0.1339(4) 0.0375(10) Uani 1 1 d . U . . .
C51 C 0.9650(5) 0.2228(4) 0.2108(4) 0.0413(11) Uani 1 1 d . U . . .
H51 H 1.043698 0.189120 0.193684 0.050 Uiso 1 1 calc R . . . .
C55 C 0.3217(6) 0.3627(4) 0.5686(4) 0.0435(12) Uani 1 1 d . U . . .
H55 H 0.233940 0.381009 0.587621 0.052 Uiso 1 1 calc R . . . .
C58 C 0.5766(6) 0.3081(4) 0.5131(4) 0.0402(11) Uani 1 1 d . U . . .
H58 H 0.664235 0.289469 0.494344 0.048 Uiso 1 1 calc R . . . .
C18 C 0.5640(5) 0.2056(4) -0.1192(4) 0.0300(9) Uani 1 1 d . U . . .
H18 H 0.649911 0.190313 -0.151320 0.036 Uiso 1 1 calc R . . . .
C84 C 0.6164(6) 0.9359(4) -0.5232(4) 0.0395(11) Uani 1 1 d . U . . .
H84 H 0.579921 0.926689 -0.569574 0.047 Uiso 1 1 calc R . . . .
C44 C 0.4373(5) 0.4478(3) 0.1270(4) 0.0357(10) Uani 1 1 d . U . . .
H44 H 0.443287 0.518297 0.105116 0.043 Uiso 1 1 calc R . . . .
C97 C 0.3282(5) 1.0579(3) -0.1580(4) 0.0332(10) Uani 1 1 d . U . . .
H97 H 0.328986 1.123705 -0.156262 0.040 Uiso 1 1 calc R . . . .
C14 C 0.3399(6) 0.7047(4) -0.4353(5) 0.0484(13) Uani 1 1 d . U . . .
H14 H 0.257919 0.722415 -0.398201 0.058 Uiso 1 1 calc R . . . .
C50 C 0.9521(5) 0.2888(5) 0.2629(5) 0.0438(12) Uani 1 1 d . U . . .
H50 H 1.022169 0.301097 0.281420 0.053 Uiso 1 1 calc R . . . .
C63 C 0.0757(5) 0.6628(4) 0.4470(4) 0.0378(10) Uani 1 1 d . U . . .
C105 C 0.1258(5) 0.7740(4) -0.2120(5) 0.0420(12) Uani 1 1 d . U . . .
H105 H 0.133161 0.844246 -0.242152 0.050 Uiso 1 1 calc R . . . .
C4 C 1.0626(6) 0.2627(5) -0.4776(5) 0.0472(12) Uani 1 1 d . U . . .
H4 H 1.098438 0.199799 -0.451939 0.057 Uiso 1 1 calc R . . . .
C83 C 0.7262(6) 0.9946(4) -0.5592(4) 0.0452(13) Uani 1 1 d . U . . .
H83 H 0.762485 1.025984 -0.630185 0.054 Uiso 1 1 calc R . . . .
C56 C 0.3625(6) 0.2754(5) 0.6270(4) 0.0489(14) Uani 1 1 d . U . . .
H56 H 0.302685 0.234355 0.686815 0.059 Uiso 1 1 calc R . . . .
C82 C 0.7840(5) 1.0085(4) -0.4948(4) 0.0388(11) Uani 1 1 d . U . . .
H82 H 0.859238 1.048621 -0.520465 0.047 Uiso 1 1 calc R . . . .
C22 C 0.3805(5) 0.3117(4) -0.1198(4) 0.0331(10) Uani 1 1 d . U . . .
H22 H 0.340997 0.370143 -0.151667 0.040 Uiso 1 1 calc R . . . .
C68 C 0.0118(5) 0.7254(4) 0.3844(5) 0.0424(11) Uani 1 1 d . U . . .
H68 H 0.053045 0.748474 0.313144 0.051 Uiso 1 1 calc R . . . .
C11 C 0.5807(6) 0.6542(4) -0.5425(4) 0.0376(11) Uani 1 1 d . U . . .
H11 H 0.663768 0.637893 -0.579230 0.045 Uiso 1 1 calc R . . . .
C49 C 0.8355(5) 0.3378(4) 0.2886(4) 0.0427(12) Uani 1 1 d . U . . .
H49 H 0.826836 0.383532 0.324307 0.051 Uiso 1 1 calc R . . . .
C66 C -0.1722(6) 0.7221(6) 0.5292(6) 0.0612(16) Uani 1 1 d . U . . .
H66 H -0.256970 0.742245 0.557604 0.073 Uiso 1 1 calc R . . . .
C104 C 0.0210(6) 0.7248(5) -0.2092(6) 0.0566(16) Uani 1 1 d . U . . .
H104 H -0.043629 0.761214 -0.235799 0.068 Uiso 1 1 calc R . . . .
C102 C 0.1074(6) 0.5684(5) -0.1305(6) 0.0530(15) Uani 1 1 d . U . . .
H102 H 0.102088 0.497920 -0.103037 0.064 Uiso 1 1 calc R . . . .
C65 C -0.1084(7) 0.6612(7) 0.5899(6) 0.072(2) Uani 1 1 d . U . . .
H65 H -0.149490 0.638840 0.661175 0.086 Uiso 1 1 calc R . . . .
C106 C 0.0246(7) 0.6742(4) 0.0880(5) 0.0523(14) Uani 1 1 d . U . . .
H106 H 0.034903 0.692981 0.014233 0.063 Uiso 1 1 calc R . . . .
C103 C 0.0126(6) 0.6207(5) -0.1667(7) 0.0618(18) Uani 1 1 d . U . . .
H103 H -0.059248 0.586455 -0.162925 0.074 Uiso 1 1 calc R . . . .
C64 C 0.0174(7) 0.6299(7) 0.5506(5) 0.0615(18) Uani 1 1 d . U . . .
H64 H 0.061160 0.586985 0.594391 0.074 Uiso 1 1 calc R . . . .
C53 C 0.8962(6) 0.3086(4) -0.1668(5) 0.0540(14) Uani 1 1 d D U . . .
H53 H 0.853038 0.324315 -0.220067 0.065 Uiso 0.75 1 calc R . P A 1
H53A H 0.824268 0.289422 -0.184375 0.065 Uiso 0.25 1 calc R . P A 2
Cl1A Cl 1.0014(9) 0.2143(7) -0.1490(7) 0.075(2) Uani 0.25 1 d D U P A 2
Cl2A Cl 0.9709(9) 0.4232(5) -0.2576(6) 0.0640(19) Uani 0.25 1 d D U P A 2
Cl0A Cl 0.8360(12) 0.3520(9) -0.0582(10) 0.069(3) Uani 0.25 1 d D U P A 2

loop_
_atom_site_aniso_label
_atom_site_aniso_U_11
_atom_site_aniso_U_22
_atom_site_aniso_U_33
_atom_site_aniso_U_23
_atom_site_aniso_U_13
_atom_site_aniso_U_12
Cl3 0.0588(9) 0.0738(11) 0.0811(12) -0.0239(9) -0.0325(9) 0.0114(8)
Cl6 0.068(2) 0.0568(18) 0.0445(12) -0.0162(11) -0.0105(14) 0.0141(15)
Cl1 0.0832(13) 0.0884(13) 0.1197(18) -0.0636(13) -0.0549(13) 0.0457(11)
Cl2 0.0995(16) 0.0561(10) 0.1000(16) -0.0071(10) -0.0292(13) -0.0153(10)
Cl5 0.110(3) 0.0614(14) 0.097(2) -0.0360(14) -0.048(2) 0.0440(17)
O1 0.0309(17) 0.0249(15) 0.050(2) -0.0066(14) -0.0075(15) -0.0051(13)
O2 0.0241(15) 0.0412(17) 0.0414(18) -0.0217(15) -0.0072(14) 0.0051(13)
N7 0.033(2) 0.0312(19) 0.0249(18) -0.0039(15) -0.0098(16) 0.0013(16)
N009 0.0243(17) 0.0269(17) 0.0320(19) -0.0101(15) -0.0104(15) 0.0023(14)
N6 0.036(2) 0.0278(18) 0.0284(19) -0.0027(15) -0.0115(16) 0.0013(16)
N1 0.033(2) 0.037(2) 0.0248(18) -0.0080(16) -0.0065(16) 0.0025(16)
Cl4 0.138(4) 0.195(6) 0.119(4) -0.088(4) 0.043(3) -0.101(4)
N3 0.033(2) 0.0334(19) 0.0228(17) -0.0059(15) -0.0081(15) 0.0017(16)
N4 0.0246(18) 0.0276(18) 0.042(2) -0.0132(16) -0.0116(16) 0.0016(15)
N2 0.037(2) 0.037(2) 0.0250(18) -0.0062(16) -0.0072(16) -0.0005(17)
N5 0.036(2) 0.0268(17) 0.0248(18) -0.0054(15) -0.0101(16) 0.0038(15)
C47 0.025(2) 0.033(2) 0.030(2) -0.0116(18) -0.0064(18) 0.0009(17)
C27 0.028(2) 0.0251(19) 0.027(2) -0.0043(17) -0.0056(17) 0.0020(17)
C92 0.029(2) 0.029(2) 0.027(2) -0.0101(17) -0.0037(17) -0.0024(17)
C94 0.028(2) 0.0243(19) 0.0232(19) -0.0066(16) -0.0090(17) 0.0006(16)
C69 0.031(2) 0.031(2) 0.0205(19) -0.0045(16) -0.0101(17) -0.0007(18)
C72 0.030(2) 0.030(2) 0.025(2) -0.0092(17) -0.0119(17) 0.0013(17)
C40 0.030(2) 0.0252(19) 0.025(2) -0.0071(16) -0.0128(17) 0.0041(17)
C28 0.0207(19) 0.0233(18) 0.028(2) -0.0057(16) -0.0062(16) 0.0042(15)
C35 0.027(2) 0.027(2) 0.0216(19) -0.0071(16) -0.0087(17) 0.0038(16)
C74 0.036(2) 0.031(2) 0.025(2) -0.0071(17) -0.0116(19) 0.0074(19)
C70 0.030(2) 0.030(2) 0.022(2) -0.0056(17) -0.0098(17) 0.0034(18)
C71 0.037(2) 0.029(2) 0.024(2) -0.0055(17) -0.0120(18) 0.0038(18)
C23 0.029(2) 0.0277(19) 0.027(2) -0.0067(17) -0.0097(18) 0.0017(17)
C99 0.029(2) 0.0248(19) 0.0181(18) -0.0038(16) -0.0097(16) 0.0023(16)
C46 0.024(2) 0.030(2) 0.027(2) -0.0056(17) -0.0083(17) 0.0052(17)
C6 0.037(3) 0.040(3) 0.034(2) -0.007(2) -0.009(2) 0.006(2)
C93 0.023(2) 0.0260(19) 0.024(2) -0.0082(16) -0.0063(16) 0.0016(16)
C30 0.027(2) 0.0258(19) 0.024(2) -0.0044(16) -0.0047(17) 0.0066(16)
C62 0.034(2) 0.033(2) 0.023(2) -0.0095(17) -0.0063(18) -0.0005(18)
C010 0.029(2) 0.0234(19) 0.028(2) -0.0056(16) -0.0035(17) 0.0029(16)
C98 0.036(2) 0.0247(19) 0.026(2) -0.0046(17) -0.0173(18) 0.0016(17)
C8 0.031(2) 0.030(2) 0.028(2) -0.0067(18) -0.0077(18) -0.0007(18)
C41 0.028(2) 0.0267(19) 0.0188(18) -0.0064(15) -0.0057(16) 0.0030(16)
C78 0.028(2) 0.030(2) 0.037(2) -0.0038(19) -0.0010(19) -0.0066(18)
C37 0.024(2) 0.035(2) 0.023(2) -0.0106(17) -0.0083(16) 0.0036(17)
C20 0.033(2) 0.0264(19) 0.022(2) -0.0055(16) -0.0102(18) -0.0004(17)
C61 0.036(2) 0.032(2) 0.0185(19) -0.0089(16) -0.0110(17) 0.0022(18)
C88 0.027(2) 0.0260(19) 0.0199(18) -0.0073(16) -0.0078(16) 0.0018(16)
C7 0.031(2) 0.034(2) 0.027(2) -0.0097(18) -0.0090(18) -0.0007(18)
C52 0.026(2) 0.034(2) 0.029(2) -0.0105(18) -0.0040(17) -0.0003(18)
C76 0.0235(19) 0.0243(19) 0.0229(19) -0.0058(16) -0.0051(16) -0.0005(16)
C87 0.025(2) 0.0238(19) 0.0199(19) -0.0038(15) -0.0044(16) 0.0000(16)
C39 0.037(2) 0.026(2) 0.029(2) -0.0113(18) -0.0121(19) 0.0088(18)
C42 0.028(2) 0.0247(19) 0.0225(19) -0.0086(16) -0.0077(17) 0.0032(16)
C19 0.034(2) 0.027(2) 0.027(2) -0.0038(17) -0.0129(18) 0.0016(18)
C16 0.036(2) 0.028(2) 0.024(2) -0.0063(17) -0.0112(18) 0.0006(18)
C36 0.030(2) 0.0268(19) 0.0208(19) -0.0083(16) -0.0104(17) 0.0054(16)
C48 0.028(2) 0.039(2) 0.036(2) -0.018(2) -0.0026(19) -0.0017(18)
C60 0.037(2) 0.031(2) 0.0222(19) -0.0045(17) -0.0131(18) -0.0038(18)
C100 0.023(2) 0.036(2) 0.037(2) -0.0151(19) -0.0065(18) 0.0003(18)
C80 0.037(2) 0.040(2) 0.033(2) -0.013(2) -0.014(2) -0.001(2)
C77 0.030(2) 0.0259(19) 0.024(2) -0.0035(16) -0.0043(17) -0.0006(17)
C29 0.026(2) 0.0242(19) 0.0220(19) -0.0043(16) -0.0071(16) 0.0015(16)
C26 0.032(2) 0.034(2) 0.035(2) -0.001(2) -0.003(2) -0.0105(19)
C21 0.032(2) 0.032(2) 0.026(2) -0.0056(18) -0.0082(18) 0.0047(18)
C73 0.028(2) 0.037(2) 0.028(2) -0.0095(18) -0.0087(18) 0.0058(18)
C95 0.029(2) 0.031(2) 0.032(2) -0.0066(18) -0.0072(18) 0.0059(18)
C57 0.060(3) 0.035(2) 0.038(3) -0.002(2) -0.023(3) -0.001(2)
C17 0.033(2) 0.031(2) 0.024(2) -0.0096(17) -0.0120(18) 0.0028(18)
C25 0.035(3) 0.041(3) 0.044(3) -0.004(2) -0.014(2) -0.014(2)
C96 0.039(2) 0.034(2) 0.029(2) -0.0095(18) -0.0113(19) 0.0109(19)
C75 0.029(2) 0.028(2) 0.025(2) -0.0061(17) -0.0095(17) -0.0011(17)
C79 0.033(2) 0.040(3) 0.039(3) -0.012(2) -0.005(2) -0.012(2)
C90 0.030(2) 0.030(2) 0.030(2) -0.0073(18) -0.0111(18) 0.0080(18)
C91 0.041(2) 0.0205(18) 0.029(2) -0.0067(17) -0.0060(19) 0.0008(18)
C24 0.034(2) 0.038(2) 0.034(2) -0.008(2) -0.012(2) -0.005(2)
C86 0.032(2) 0.0249(19) 0.0231(19) -0.0045(16) -0.0094(17) 0.0038(17)
C59 0.043(3) 0.031(2) 0.024(2) -0.0057(18) -0.0058(19) -0.0022(19)
C89 0.028(2) 0.030(2) 0.030(2) -0.0092(18) -0.0087(18) 0.0019(17)
C13 0.068(4) 0.030(2) 0.056(3) -0.011(2) -0.038(3) 0.012(2)
C2 0.042(3) 0.052(3) 0.033(2) -0.016(2) -0.003(2) -0.008(2)
C38 0.028(2) 0.035(2) 0.029(2) -0.0150(18) -0.0103(18) 0.0123(18)
C81 0.034(2) 0.030(2) 0.025(2) -0.0039(17) -0.0044(18) -0.0003(18)
C85 0.040(3) 0.036(2) 0.026(2) -0.0098(18) -0.0138(19) 0.011(2)
C45 0.038(2) 0.029(2) 0.035(2) -0.0091(19) -0.011(2) 0.0094(19)
C9 0.036(2) 0.027(2) 0.025(2) -0.0065(17) -0.0125(18) 0.0001(17)
C43 0.033(2) 0.027(2) 0.030(2) -0.0078(18) -0.0069(18) -0.0001(17)
C15 0.042(3) 0.037(2) 0.035(2) -0.012(2) -0.013(2) 0.009(2)
C32 0.052(3) 0.039(3) 0.026(2) -0.012(2) -0.013(2) 0.011(2)
C33 0.054(3) 0.041(3) 0.019(2) -0.0051(19) -0.003(2) 0.008(2)
C12 0.065(3) 0.029(2) 0.037(3) -0.002(2) -0.024(2) 0.004(2)
C3 0.034(3) 0.059(3) 0.044(3) -0.026(3) -0.010(2) 0.005(2)
C31 0.038(2) 0.032(2) 0.027(2) -0.0081(18) -0.0145(19) 0.0076(19)
C1 0.039(3) 0.037(2) 0.031(2) -0.009(2) -0.009(2) -0.003(2)
C67 0.039(3) 0.047(3) 0.068(4) -0.021(3) -0.011(3) 0.005(2)
C54 0.040(2) 0.032(2) 0.026(2) -0.0050(18) -0.0157(19) -0.0001(19)
C10 0.043(3) 0.025(2) 0.033(2) -0.0079(18) -0.018(2) 0.0028(18)
C34 0.040(3) 0.035(2) 0.023(2) -0.0017(18) -0.0010(19) 0.003(2)
C101 0.030(2) 0.036(2) 0.045(3) -0.016(2) -0.005(2) -0.0044(19)
C51 0.027(2) 0.051(3) 0.048(3) -0.020(2) -0.012(2) 0.002(2)
C55 0.042(3) 0.048(3) 0.029(2) 0.000(2) -0.009(2) -0.003(2)
C58 0.048(3) 0.040(3) 0.031(2) -0.010(2) -0.014(2) 0.007(2)
C18 0.027(2) 0.034(2) 0.028(2) -0.0066(18) -0.0111(18) 0.0022(18)
C84 0.049(3) 0.042(3) 0.028(2) -0.009(2) -0.020(2) 0.013(2)
C44 0.047(3) 0.0229(19) 0.033(2) -0.0070(18) -0.010(2) 0.0061(19)
C97 0.047(3) 0.025(2) 0.030(2) -0.0080(18) -0.016(2) 0.0044(19)
C14 0.052(3) 0.044(3) 0.053(3) -0.020(2) -0.023(3) 0.017(2)
C50 0.030(2) 0.060(3) 0.051(3) -0.026(3) -0.016(2) -0.002(2)
C63 0.034(2) 0.042(3) 0.037(2) -0.018(2) -0.003(2) -0.001(2)
C105 0.029(2) 0.042(3) 0.057(3) -0.017(2) -0.015(2) 0.001(2)
C4 0.044(3) 0.046(3) 0.050(3) -0.019(2) -0.011(2) 0.012(2)
C83 0.059(3) 0.046(3) 0.017(2) 0.001(2) -0.009(2) 0.007(2)
C56 0.051(3) 0.049(3) 0.030(2) 0.009(2) -0.013(2) -0.007(3)
C82 0.041(3) 0.036(2) 0.025(2) 0.0001(19) -0.001(2) -0.001(2)
C22 0.038(2) 0.030(2) 0.027(2) -0.0085(18) -0.0080(19) 0.0052(19)
C68 0.037(3) 0.038(3) 0.047(3) -0.012(2) -0.009(2) -0.001(2)
C11 0.048(3) 0.029(2) 0.030(2) -0.0016(19) -0.013(2) -0.001(2)
C49 0.038(3) 0.052(3) 0.042(3) -0.024(2) -0.008(2) -0.004(2)
C66 0.038(3) 0.073(4) 0.074(4) -0.042(4) -0.004(3) 0.007(3)
C104 0.034(3) 0.056(3) 0.087(5) -0.026(3) -0.025(3) 0.002(3)
C102 0.038(3) 0.041(3) 0.082(4) -0.025(3) -0.012(3) -0.010(2)
C65 0.053(4) 0.106(6) 0.048(3) -0.036(4) 0.002(3) 0.015(4)
C106 0.061(4) 0.041(3) 0.052(3) -0.010(2) -0.020(3) 0.004(3)
C103 0.032(3) 0.061(4) 0.106(6) -0.038(4) -0.025(3) -0.007(3)
C64 0.048(3) 0.096(5) 0.031(3) -0.024(3) -0.002(2) 0.013(3)
C53 0.060(4) 0.051(3) 0.051(3) -0.022(3) -0.015(3) 0.010(3)
Cl1A 0.056(4) 0.069(4) 0.091(5) -0.024(4) -0.027(4) 0.036(4)
Cl2A 0.073(5) 0.046(3) 0.058(4) -0.020(3) 0.007(3) -0.019(3)
Cl0A 0.083(7) 0.047(4) 0.058(4) -0.018(3) -0.002(5) 0.015(5)

loop_
_atom_type_symbol
_atom_type_description
_atom_type_scat_dispersion_real
_atom_type_scat_dispersion_imag
_atom_type_scat_source
C C 0.0181 0.0091 'International Tables Vol C Tables 4.2.6.8 and 6.1.1.4'
H H 0.0000 0.0000 'International Tables Vol C Tables 4.2.6.8 and 6.1.1.4'
Cl Cl 0.3639 0.7018 'International Tables Vol C Tables 4.2.6.8 and 6.1.1.4'
N N 0.0311 0.0180 'International Tables Vol C Tables 4.2.6.8 and 6.1.1.4'
O O 0.0492 0.0322 'International Tables Vol C Tables 4.2.6.8 and 6.1.1.4'

loop_
_geom_angle_atom_site_label_1
_geom_angle_atom_site_label_2
_geom_angle_atom_site_label_3
_geom_angle
_geom_angle_site_symmetry_1
_geom_angle_site_symmetry_3
_geom_angle_publ_flag
C101 O1 C92 116.1(4) . . ?
C52 O2 C37 114.7(3) . . ?
C8 N7 C16 115.0(4) . . ?
C42 N009 C47 125.3(4) . . ?
C42 N009 C36 119.2(4) . . ?
C36 N009 C47 115.2(4) . . ?
C8 N6 C9 115.1(4) . . ?
C62 N1 C61 115.0(4) . . ?
C61 N3 C60 114.6(4) . . ?
C94 N4 C100 123.8(4) . . ?
C93 N4 C94 119.0(4) . . ?
C93 N4 C100 117.1(4) . . ?
C60 N2 C62 115.2(4) . . ?
C16 N5 C9 115.5(4) . . ?
C52 C47 N009 117.1(4) . . ?
C48 C47 N009 123.5(4) . . ?
C48 C47 C52 119.2(4) . . ?
C28 C27 C010 109.2(4) . . ?
C26 C27 C28 121.3(4) . . ?
C26 C27 C010 129.5(4) . . ?
O1 C92 C93 120.6(4) . . ?
C91 C92 O1 117.6(4) . . ?
C91 C92 C93 121.8(4) . . ?
C99 C94 N4 119.0(4) . . ?
C95 C94 N4 121.1(4) . . ?
C95 C94 C99 119.8(4) . . ?
C74 C69 C70 118.7(4) . . ?
C74 C69 C61 121.3(4) . . ?
C70 C69 C61 119.9(4) . . ?
C71 C72 C73 118.3(4) . . ?
C71 C72 C75 121.2(4) . . ?
C73 C72 C75 120.5(4) . . ?
C35 C40 H40 119.4 . . ?
C39 C40 H40 119.4 . . ?
C39 C40 C35 121.1(4) . . ?
C27 C28 C29 110.2(4) . . ?
C23 C28 C27 120.5(4) . . ?
C23 C28 C29 129.3(4) . . ?
C40 C35 C29 122.9(4) . . ?
C36 C35 C40 118.5(4) . . ?
C36 C35 C29 118.6(4) . . ?
C69 C74 H74 119.7 . . ?
C73 C74 C69 120.6(4) . . ?
C73 C74 H74 119.7 . . ?
C69 C70 H70 119.6 . . ?
C71 C70 C69 120.8(4) . . ?
C71 C70 H70 119.6 . . ?
C72 C71 H71 119.9 . . ?
C70 C71 C72 120.3(4) . . ?
C70 C71 H71 119.9 . . ?
C28 C23 C20 124.1(4) . . ?
C28 C23 C24 118.1(4) . . ?
C24 C23 C20 117.7(4) . . ?
C94 C99 C87 121.3(4) . . ?
C98 C99 C94 118.7(4) . . ?
C98 C99 C87 120.1(4) . . ?
C41 C46 H46 119.2 . . ?
C45 C46 H46 119.2 . . ?
C45 C46 C41 121.6(4) . . ?
C7 C6 H6 119.9 . . ?
C7 C6 C4 120.3(5) . . ?
C4 C6 H6 119.9 . . ?
C92 C93 N4 119.0(4) . . ?
C88 C93 N4 121.3(4) . . ?
C88 C93 C92 119.6(4) . . ?
C010 C30 C29 110.3(4) . . ?
C31 C30 C010 121.3(4) . . ?
C31 C30 C29 128.4(4) . . ?
N1 C62 C63 118.0(4) . . ?
N2 C62 N1 124.7(5) . . ?
N2 C62 C63 117.3(4) . . ?
C30 C010 C27 108.7(4) . . ?
C34 C010 C27 131.7(5) . . ?
C34 C010 C30 119.6(5) . . ?
C99 C98 H98 119.1 . . ?
C99 C98 C97 121.8(4) . . ?
C97 C98 H98 119.1 . . ?
N7 C8 C7 117.9(4) . . ?
N6 C8 N7 124.7(4) . . ?
N6 C8 C7 117.4(4) . . ?
C46 C41 C29 120.8(4) . . ?
C42 C41 C46 119.1(4) . . ?
C42 C41 C29 119.9(4) . . ?
C77 C78 H78 120.7 . . ?
C79 C78 H78 120.7 . . ?
C79 C78 C77 118.5(4) . . ?
O2 C37 C36 119.5(4) . . ?
C38 C37 O2 119.2(4) . . ?
C38 C37 C36 121.3(4) . . ?
C19 C20 C23 123.1(4) . . ?
C19 C20 C21 118.8(4) . . ?
C21 C20 C23 118.0(4) . . ?
N1 C61 C69 115.7(4) . . ?
N3 C61 N1 125.0(4) . . ?
N3 C61 C69 119.2(4) . . ?
C93 C88 C87 119.7(4) . . ?
C93 C88 C89 118.3(4) . . ?
C89 C88 C87 121.9(4) . . ?
C6 C7 C8 120.7(4) . . ?
C6 C7 C1 118.8(5) . . ?
C1 C7 C8 120.5(4) . . ?
O2 C52 C47 120.7(4) . . ?
O2 C52 C51 118.6(4) . . ?
C51 C52 C47 120.7(5) . . ?
C77 C76 C87 110.1(4) . . ?
C75 C76 C87 129.1(4) . . ?
C75 C76 C77 120.8(4) . . ?
C99 C87 C76 112.2(3) . . ?
C99 C87 C86 108.3(3) . . ?
C88 C87 C99 110.6(3) . . ?
C88 C87 C76 112.8(3) . . ?
C88 C87 C86 111.9(3) . . ?
C86 C87 C76 100.7(3) . . ?
C40 C39 H39 120.3 . . ?
C40 C39 C38 119.4(4) . . ?
C38 C39 H39 120.3 . . ?
N009 C42 C43 121.0(4) . . ?
C41 C42 N009 119.5(4) . . ?
C41 C42 C43 119.5(4) . . ?
C20 C19 H19 119.2 . . ?
C20 C19 C18 121.6(4) . . ?
C18 C19 H19 119.2 . . ?
N7 C16 C17 118.1(4) . . ?
N5 C16 N7 124.6(4) . . ?
N5 C16 C17 117.2(4) . . ?
C35 C36 N009 121.1(4) . . ?
C37 C36 N009 118.9(4) . . ?
C37 C36 C35 120.0(4) . . ?
C47 C48 H48 119.9 . . ?
C49 C48 C47 120.1(5) . . ?
C49 C48 H48 119.9 . . ?
N3 C60 C54 118.3(4) . . ?
N2 C60 N3 125.3(4) . . ?
N2 C60 C54 116.4(4) . . ?
C101 C100 N4 117.7(4) . . ?
C105 C100 N4 123.7(5) . . ?
C105 C100 C101 118.5(5) . . ?
C75 C80 H80 119.3 . . ?
C79 C80 H80 119.3 . . ?
C79 C80 C75 121.4(5) . . ?
C78 C77 C76 120.9(4) . . ?
C78 C77 C81 129.6(4) . . ?
C76 C77 C81 109.5(4) . . ?
C28 C29 C30 101.2(3) . . ?
C35 C29 C28 110.4(3) . . ?
C35 C29 C30 109.4(3) . . ?
C35 C29 C41 110.8(4) . . ?
C41 C29 C28 115.1(4) . . ?
C41 C29 C30 109.5(3) . . ?
C27 C26 H26 120.6 . . ?
C25 C26 C27 118.8(4) . . ?
C25 C26 H26 120.6 . . ?
C20 C21 H21 120.1 . . ?
C22 C21 C20 119.8(4) . . ?
C22 C21 H21 120.1 . . ?
C72 C73 H73 119.4 . . ?
C74 C73 C72 121.3(4) . . ?
C74 C73 H73 119.4 . . ?
C94 C95 H95 119.9 . . ?
C96 C95 C94 120.3(5) . . ?
C96 C95 H95 119.9 . . ?
C58 C57 H57 120.2 . . ?
C56 C57 H57 120.2 . . ?
C56 C57 C58 119.6(5) . . ?
C18 C17 C16 120.8(4) . . ?
C22 C17 C16 120.1(4) . . ?
C22 C17 C18 119.1(4) . . ?
C26 C25 H25 119.7 . . ?
C26 C25 C24 120.5(5) . . ?
C24 C25 H25 119.7 . . ?
C95 C96 H96 119.5 . . ?
C95 C96 C97 121.1(5) . . ?
C97 C96 H96 119.5 . . ?
C76 C75 C72 125.1(4) . . ?
C76 C75 C80 117.5(4) . . ?
C80 C75 C72 117.4(4) . . ?
C78 C79 C80 120.9(4) . . ?
C78 C79 H79 119.6 . . ?
C80 C79 H79 119.6 . . ?
C91 C90 H90 120.1 . . ?
C91 C90 C89 119.8(4) . . ?
C89 C90 H90 120.1 . . ?
C92 C91 C90 118.7(4) . . ?
C92 C91 H91 120.7 . . ?
C90 C91 H91 120.7 . . ?
C23 C24 C25 120.6(5) . . ?
C23 C24 H24 119.7 . . ?
C25 C24 H24 119.7 . . ?
C81 C86 C87 111.0(4) . . ?
C85 C86 C87 128.6(4) . . ?
C85 C86 C81 120.5(4) . . ?
C54 C59 H59 120.1 . . ?
C54 C59 C58 119.8(5) . . ?
C58 C59 H59 120.1 . . ?
C88 C89 H89 119.1 . . ?
C90 C89 C88 121.8(4) . . ?
C90 C89 H89 119.1 . . ?
C12 C13 H13 120.2 . . ?
C12 C13 C14 119.6(5) . . ?
C14 C13 H13 120.2 . . ?
C3 C2 H2 119.6 . . ?
C3 C2 C1 120.7(5) . . ?
C1 C2 H2 119.6 . . ?
C37 C38 C39 119.7(4) . . ?
C37 C38 H38 120.2 . . ?
C39 C38 H38 120.2 . . ?
C86 C81 C77 108.6(4) . . ?
C82 C81 C77 130.4(5) . . ?
C82 C81 C86 121.0(5) . . ?
C86 C85 H85 120.8 . . ?
C86 C85 C84 118.5(5) . . ?
C84 C85 H85 120.8 . . ?
C46 C45 H45 120.6 . . ?
C46 C45 C44 118.8(4) . . ?
C44 C45 H45 120.6 . . ?
N6 C9 C10 117.7(4) . . ?
N5 C9 N6 124.9(4) . . ?
N5 C9 C10 117.3(4) . . ?
C42 C43 H43 119.9 . . ?
C44 C43 C42 120.1(4) . . ?
C44 C43 H43 119.9 . . ?
C10 C15 H15 119.8 . . ?
C14 C15 H15 119.8 . . ?
C14 C15 C10 120.4(5) . . ?
C33 C32 H32 119.4 . . ?
C33 C32 C31 121.2(5) . . ?
C31 C32 H32 119.4 . . ?
C32 C33 H33 119.6 . . ?
C32 C33 C34 120.7(5) . . ?
C34 C33 H33 119.6 . . ?
C13 C12 H12 119.6 . . ?
C13 C12 C11 120.7(5) . . ?
C11 C12 H12 119.6 . . ?
C2 C3 H3 120.5 . . ?
C2 C3 C4 119.0(5) . . ?
C4 C3 H3 120.5 . . ?
C30 C31 C32 117.9(5) . . ?
C30 C31 H31 121.0 . . ?
C32 C31 H31 121.0 . . ?
C7 C1 H1 119.8 . . ?
C2 C1 C7 120.4(5) . . ?
C2 C1 H1 119.8 . . ?
C68 C67 H67 120.4 . . ?
C66 C67 H67 120.4 . . ?
C66 C67 C68 119.1(6) . . ?
C59 C54 C60 121.3(4) . . ?
C59 C54 C55 119.8(5) . . ?
C55 C54 C60 118.9(5) . . ?
C15 C10 C9 120.5(4) . . ?
C11 C10 C9 120.1(5) . . ?
C11 C10 C15 119.4(5) . . ?
C010 C34 C33 119.3(5) . . ?
C010 C34 H34 120.4 . . ?
C33 C34 H34 120.4 . . ?
O1 C101 C100 121.8(4) . . ?
O1 C101 C102 117.5(5) . . ?
C102 C101 C100 120.7(5) . . ?
C52 C51 H51 120.1 . . ?
C50 C51 C52 119.7(5) . . ?
C50 C51 H51 120.1 . . ?
C54 C55 H55 120.1 . . ?
C56 C55 C54 119.8(5) . . ?
C56 C55 H55 120.1 . . ?
C57 C58 C59 120.5(5) . . ?
C57 C58 H58 119.7 . . ?
C59 C58 H58 119.7 . . ?
C19 C18 C17 119.6(4) . . ?
C19 C18 H18 120.2 . . ?
C17 C18 H18 120.2 . . ?
C85 C84 H84 119.9 . . ?
C83 C84 C85 120.2(5) . . ?
C83 C84 H84 119.9 . . ?
C45 C44 H44 119.6 . . ?
C43 C44 C45 120.9(4) . . ?
C43 C44 H44 119.6 . . ?
C98 C97 H97 120.9 . . ?
C96 C97 C98 118.3(4) . . ?
C96 C97 H97 120.9 . . ?
C13 C14 H14 120.1 . . ?
C15 C14 C13 119.9(6) . . ?
C15 C14 H14 120.1 . . ?
C51 C50 H50 120.0 . . ?
C51 C50 C49 119.9(5) . . ?
C49 C50 H50 120.0 . . ?
C68 C63 C62 120.4(5) . . ?
C68 C63 C64 120.2(5) . . ?
C64 C63 C62 119.3(5) . . ?
C100 C105 H105 119.4 . . ?
C100 C105 C104 121.1(5) . . ?
C104 C105 H105 119.4 . . ?
C6 C4 H4 119.6 . . ?
C3 C4 C6 120.7(5) . . ?
C3 C4 H4 119.6 . . ?
C84 C83 H83 119.0 . . ?
C82 C83 C84 122.0(5) . . ?
C82 C83 H83 119.0 . . ?
C57 C56 C55 120.5(5) . . ?
C57 C56 H56 119.8 . . ?
C55 C56 H56 119.8 . . ?
C81 C82 H82 121.1 . . ?
C83 C82 C81 117.9(5) . . ?
C83 C82 H82 121.1 . . ?
C21 C22 H22 119.5 . . ?
C17 C22 C21 121.1(4) . . ?
C17 C22 H22 119.5 . . ?
C67 C68 H68 119.7 . . ?
C63 C68 C67 120.6(6) . . ?
C63 C68 H68 119.7 . . ?
C12 C11 C10 120.0(5) . . ?
C12 C11 H11 120.0 . . ?
C10 C11 H11 120.0 . . ?
C48 C49 C50 120.3(5) . . ?
C48 C49 H49 119.9 . . ?
C50 C49 H49 119.9 . . ?
C67 C66 H66 120.1 . . ?
C65 C66 C67 119.8(6) . . ?
C65 C66 H66 120.1 . . ?
C105 C104 H104 120.5 . . ?
C105 C104 C103 119.0(6) . . ?
C103 C104 H104 120.5 . . ?
C101 C102 H102 119.9 . . ?
C103 C102 C101 120.2(6) . . ?
C103 C102 H102 119.9 . . ?
C66 C65 H65 119.1 . . ?
C66 C65 C64 121.7(7) . . ?
C64 C65 H65 119.1 . . ?
Cl3 C106 Cl1 110.7(4) . . ?
Cl3 C106 Cl2 110.9(4) . . ?
Cl3 C106 H106 107.9 . . ?
Cl1 C106 H106 107.9 . . ?
Cl2 C106 Cl1 111.4(4) . . ?
Cl2 C106 H106 107.9 . . ?
C104 C103 H103 119.9 . . ?
C102 C103 C104 120.2(5) . . ?
C102 C103 H103 119.9 . . ?
C63 C64 C65 118.5(7) . . ?
C63 C64 H64 120.8 . . ?
C65 C64 H64 120.8 . . ?
Cl6 C53 Cl5 105.1(4) . . ?
Cl6 C53 H53 107.6 . . ?
Cl5 C53 H53 107.6 . . ?
Cl4 C53 Cl6 116.1(4) . . ?
Cl4 C53 Cl5 112.5(5) . . ?
Cl4 C53 H53 107.6 . . ?
Cl1A C53 H53A 111.3 . . ?
Cl1A C53 Cl2A 113.3(6) . . ?
Cl1A C53 Cl0A 111.8(7) . . ?
Cl2A C53 H53A 111.3 . . ?
Cl2A C53 Cl0A 97.1(6) . . ?
Cl0A C53 H53A 111.3 . . ?

loop_
_geom_bond_atom_site_label_1
_geom_bond_atom_site_label_2
_geom_bond_distance
_geom_bond_site_symmetry_2
_geom_bond_publ_flag
Cl3 C106 1.740(7) . ?
Cl6 C53 1.740(7) . ?
Cl1 C106 1.750(7) . ?
Cl2 C106 1.745(6) . ?
Cl5 C53 1.769(6) . ?
O1 C92 1.386(6) . ?
O1 C101 1.375(7) . ?
O2 C37 1.383(6) . ?
O2 C52 1.376(6) . ?
N7 C8 1.343(6) . ?
N7 C16 1.345(6) . ?
N009 C47 1.419(6) . ?
N009 C42 1.403(6) . ?
N009 C36 1.403(5) . ?
N6 C8 1.340(6) . ?
N6 C9 1.340(7) . ?
N1 C62 1.340(6) . ?
N1 C61 1.342(6) . ?
Cl4 C53 1.713(8) . ?
N3 C61 1.329(6) . ?
N3 C60 1.344(6) . ?
N4 C94 1.413(5) . ?
N4 C93 1.405(6) . ?
N4 C100 1.417(6) . ?
N2 C62 1.333(6) . ?
N2 C60 1.329(7) . ?
N5 C16 1.334(6) . ?
N5 C9 1.335(6) . ?
C47 C52 1.397(6) . ?
C47 C48 1.388(7) . ?
C27 C28 1.403(6) . ?
C27 C010 1.468(7) . ?
C27 C26 1.386(7) . ?
C92 C93 1.396(6) . ?
C92 C91 1.381(7) . ?
C94 C99 1.397(6) . ?
C94 C95 1.394(6) . ?
C69 C74 1.397(7) . ?
C69 C70 1.401(6) . ?
C69 C61 1.481(6) . ?
C72 C71 1.403(7) . ?
C72 C73 1.405(6) . ?
C72 C75 1.490(6) . ?
C40 H40 0.9500 . ?
C40 C35 1.398(6) . ?
C40 C39 1.390(6) . ?
C28 C23 1.382(6) . ?
C28 C29 1.535(6) . ?
C35 C36 1.396(7) . ?
C35 C29 1.521(6) . ?
C74 H74 0.9500 . ?
C74 C73 1.371(7) . ?
C70 H70 0.9500 . ?
C70 C71 1.387(7) . ?
C71 H71 0.9500 . ?
C23 C20 1.506(6) . ?
C23 C24 1.407(7) . ?
C99 C98 1.394(6) . ?
C99 C87 1.532(6) . ?
C46 H46 0.9500 . ?
C46 C41 1.396(6) . ?
C46 C45 1.391(7) . ?
C6 H6 0.9500 . ?
C6 C7 1.389(7) . ?
C6 C4 1.389(8) . ?
C93 C88 1.388(6) . ?
C30 C010 1.402(7) . ?
C30 C29 1.546(6) . ?
C30 C31 1.381(7) . ?
C62 C63 1.480(7) . ?
C010 C34 1.382(7) . ?
C98 H98 0.9500 . ?
C98 C97 1.395(7) . ?
C8 C7 1.479(7) . ?
C41 C42 1.392(7) . ?
C41 C29 1.532(6) . ?
C78 H78 0.9500 . ?
C78 C77 1.392(7) . ?
C78 C79 1.385(8) . ?
C37 C36 1.389(6) . ?
C37 C38 1.370(6) . ?
C20 C19 1.379(7) . ?
C20 C21 1.403(6) . ?
C88 C87 1.525(6) . ?
C88 C89 1.392(6) . ?
C7 C1 1.399(7) . ?
C52 C51 1.392(7) . ?
C76 C87 1.544(6) . ?
C76 C77 1.403(6) . ?
C76 C75 1.391(6) . ?
C87 C86 1.538(6) . ?
C39 H39 0.9500 . ?
C39 C38 1.397(7) . ?
C42 C43 1.418(6) . ?
C19 H19 0.9500 . ?
C19 C18 1.389(7) . ?
C16 C17 1.478(6) . ?
C48 H48 0.9500 . ?
C48 C49 1.385(8) . ?
C60 C54 1.487(6) . ?
C100 C101 1.401(7) . ?
C100 C105 1.383(8) . ?
C80 H80 0.9500 . ?
C80 C75 1.408(7) . ?
C80 C79 1.387(7) . ?
C77 C81 1.457(7) . ?
C26 H26 0.9500 . ?
C26 C25 1.375(8) . ?
C21 H21 0.9500 . ?
C21 C22 1.397(7) . ?
C73 H73 0.9500 . ?
C95 H95 0.9500 . ?
C95 C96 1.383(7) . ?
C57 H57 0.9500 . ?
C57 C58 1.382(8) . ?
C57 C56 1.381(9) . ?
C17 C18 1.405(6) . ?
C17 C22 1.381(7) . ?
C25 H25 0.9500 . ?
C25 C24 1.411(7) . ?
C96 H96 0.9500 . ?
C96 C97 1.384(8) . ?
C79 H79 0.9500 . ?
C90 H90 0.9500 . ?
C90 C91 1.386(7) . ?
C90 C89 1.388(7) . ?
C91 H91 0.9500 . ?
C24 H24 0.9500 . ?
C86 C81 1.400(7) . ?
C86 C85 1.393(7) . ?
C59 H59 0.9500 . ?
C59 C54 1.384(7) . ?
C59 C58 1.387(7) . ?
C89 H89 0.9500 . ?
C13 H13 0.9500 . ?
C13 C12 1.380(10) . ?
C13 C14 1.389(9) . ?
C2 H2 0.9500 . ?
C2 C3 1.383(9) . ?
C2 C1 1.384(8) . ?
C38 H38 0.9500 . ?
C81 C82 1.392(7) . ?
C85 H85 0.9500 . ?
C85 C84 1.395(7) . ?
C45 H45 0.9500 . ?
C45 C44 1.393(8) . ?
C9 C10 1.485(6) . ?
C43 H43 0.9500 . ?
C43 C44 1.375(7) . ?
C15 H15 0.9500 . ?
C15 C10 1.392(8) . ?
C15 C14 1.387(7) . ?
C32 H32 0.9500 . ?
C32 C33 1.373(9) . ?
C32 C31 1.394(7) . ?
C33 H33 0.9500 . ?
C33 C34 1.386(8) . ?
C12 H12 0.9500 . ?
C12 C11 1.384(7) . ?
C3 H3 0.9500 . ?
C3 C4 1.388(9) . ?
C31 H31 0.9500 . ?
C1 H1 0.9500 . ?
C67 H67 0.9500 . ?
C67 C68 1.396(8) . ?
C67 C66 1.393(11) . ?
C54 C55 1.395(7) . ?
C10 C11 1.387(7) . ?
C34 H34 0.9500 . ?
C101 C102 1.387(8) . ?
C51 H51 0.9500 . ?
C51 C50 1.377(8) . ?
C55 H55 0.9500 . ?
C55 C56 1.383(8) . ?
C58 H58 0.9500 . ?
C18 H18 0.9500 . ?
C84 H84 0.9500 . ?
C84 C83 1.390(9) . ?
C44 H44 0.9500 . ?
C97 H97 0.9500 . ?
C14 H14 0.9500 . ?
C50 H50 0.9500 . ?
C50 C49 1.400(8) . ?
C63 C68 1.376(8) . ?
C63 C64 1.378(8) . ?
C105 H105 0.9500 . ?
C105 C104 1.395(8) . ?
C4 H4 0.9500 . ?
C83 H83 0.9500 . ?
C83 C82 1.381(8) . ?
C56 H56 0.9500 . ?
C82 H82 0.9500 . ?
C22 H22 0.9500 . ?
C68 H68 0.9500 . ?
C11 H11 0.9500 . ?
C49 H49 0.9500 . ?
C66 H66 0.9500 . ?
C66 C65 1.348(12) . ?
C104 H104 0.9500 . ?
C104 C103 1.404(10) . ?
C102 H102 0.9500 . ?
C102 C103 1.369(10) . ?
C65 H65 0.9500 . ?
C65 C64 1.408(10) . ?
C106 H106 1.0000 . ?
C103 H103 0.9500 . ?
C64 H64 0.9500 . ?
C53 H53 1.0000 . ?
C53 H53A 1.0000 . ?
C53 Cl1A 1.695(8) . ?
C53 Cl2A 1.793(8) . ?
C53 Cl0A 1.813(12) . ?
